data_7241355
loop_
_publ_author_name
'Liu, Shan-Shan'
'Liu, Bin'
'Ding, Man-Man'
'Meng, Yin-Shan'
'Jing, Jia-Hui'
'Zhang, Yi-Quan'
'Wang, Xincheng'
'Lin, Shijing'

_publ_section_title
;
 Substituent effects of auxiliary ligand in mononuclear dibenzoylmethane
 DyIII/ErIII complexes: Single-molecule magnetic behavior and luminescence
 properties
;
_journal_name_full CrystEngComm
_journal_paper_doi 10.1039/D0CE01147A
_journal_year 2020
_chemical_formula_sum 'C42 H34 Dy N3 O9'
_chemical_formula_weight 887.22
_space_group_crystal_system monoclinic
_space_group_IT_number 14
_space_group_name_Hall '-P 2yn'
_space_group_name_H-M_alt 'P 1 21/n 1'
_atom_sites_solution_hydrogens geom
_atom_sites_solution_primary dual
_audit_creation_method SHELXL-2014/7
_audit_update_record
;
2020-06-28 deposited with the CCDC.	2020-10-05 downloaded from the CCDC.
;
_cell_angle_alpha 90
_cell_angle_beta 93.8020(10)
_cell_angle_gamma 90
_cell_formula_units_Z 4
_cell_length_a 10.23070(10)
_cell_length_b 21.9678(2)
_cell_length_c 16.5575(2)
_cell_measurement_reflns_used 12044
_cell_measurement_temperature 179.99(10)
_cell_measurement_theta_max 72.8790
_cell_measurement_theta_min 3.3400
_cell_volume 3713.04(7)
_computing_structure_refinement 'SHELXL-2014/7 (Sheldrick, 2014)'
_diffrn_ambient_environment N~2~
_diffrn_ambient_temperature 179.99(10)
_diffrn_detector 'CCD plate'
_diffrn_detector_type HyPix
_diffrn_measured_fraction_theta_full 0.997
_diffrn_measured_fraction_theta_max 0.997
_diffrn_measurement_device 'four-circle diffractometer'
_diffrn_measurement_device_type 'XtaLAB Synergy R, DW system, HyPix'
_diffrn_radiation_monochromator mirror
_diffrn_radiation_probe x-ray
_diffrn_radiation_type 'Cu K\a'
_diffrn_radiation_wavelength 1.54184
_diffrn_reflns_av_R_equivalents 0.0481
_diffrn_reflns_av_unetI/netI 0.0393
_diffrn_reflns_Laue_measured_fraction_full 0.997
_diffrn_reflns_Laue_measured_fraction_max 0.997
_diffrn_reflns_limit_h_max 8
_diffrn_reflns_limit_h_min -12
_diffrn_reflns_limit_k_max 26
_diffrn_reflns_limit_k_min -25
_diffrn_reflns_limit_l_max 19
_diffrn_reflns_limit_l_min -19
_diffrn_reflns_number 22299
_diffrn_reflns_point_group_measured_fraction_full 0.997
_diffrn_reflns_point_group_measured_fraction_max 0.997
_diffrn_reflns_theta_full 66.596
_diffrn_reflns_theta_max 66.596
_diffrn_reflns_theta_min 3.347
_diffrn_source 'fine-focus sealed X-ray tube'
_diffrn_source_type 'Enhance Ultra (Cu) X-ray Source'
_exptl_absorpt_coefficient_mu 11.285
_exptl_absorpt_correction_T_max 1.00000
_exptl_absorpt_correction_T_min 0.43339
_exptl_absorpt_correction_type multi-scan
_exptl_absorpt_process_details
;
CrysAlisPro 1.171.39.29a (Rigaku Oxford Diffraction, 2015)
Empirical absorption correction using spherical harmonics,
 implemented in SCALE3 ABSPACK scaling algorithm.
;
_exptl_crystal_colour colorless
_exptl_crystal_density_diffrn 1.587
_exptl_crystal_description rod-like
_exptl_crystal_F_000 1780
_exptl_crystal_size_max 0.28
_exptl_crystal_size_mid 0.08
_exptl_crystal_size_min 0.05
_refine_diff_density_max 1.104
_refine_diff_density_min -1.400
_refine_diff_density_rms 0.103
_refine_ls_extinction_method none
_refine_ls_goodness_of_fit_ref 1.056
_refine_ls_hydrogen_treatment constr
_refine_ls_matrix_type full
_refine_ls_number_parameters 498
_refine_ls_number_reflns 6540
_refine_ls_number_restraints 0
_refine_ls_restrained_S_all 1.056
_refine_ls_R_factor_all 0.0480
_refine_ls_R_factor_gt 0.0433
_refine_ls_shift/su_max 0.002
_refine_ls_shift/su_mean 0.000
_refine_ls_structure_factor_coef Fsqd
_refine_ls_weighting_details 'w=1/[\s^2^(Fo^2^)+(0.0707P)^2^+3.3547P] where P=(Fo^2^+2Fc^2^)/3'
_refine_ls_weighting_scheme calc
_refine_ls_wR_factor_gt 0.1056
_refine_ls_wR_factor_ref 0.1085
_reflns_Friedel_coverage 0.000
_reflns_number_gt 5997
_reflns_number_total 6540
_reflns_threshold_expression 'I > 2\s(I)'
_cod_data_source_file d0ce01147a2.cif
_cod_data_source_block 3
_cod_original_sg_symbol_H-M 'P 21/n'
_cod_database_code 7241355
_shelx_shelxl_version_number 2014/7
_shelx_space_group_comment
;
The symmetry employed for this shelxl refinement is uniquely defined
by the following loop, which should always be used as a source of
symmetry information in preference to the above space-group names.
They are only intended as comments.
;

loop_
_space_group_symop_operation_xyz
'x, y, z'
'-x+1/2, y+1/2, -z+1/2'
'-x, -y, -z'
'x-1/2, -y-1/2, z-1/2'

loop_
_atom_site_label
_atom_site_type_symbol
_atom_site_fract_x
_atom_site_fract_y
_atom_site_fract_z
_atom_site_U_iso_or_equiv
_atom_site_adp_type
_atom_site_occupancy
_atom_site_site_symmetry_order
_atom_site_calc_flag
_atom_site_refinement_flags_posn
_atom_site_refinement_flags_adp
_atom_site_refinement_flags_occupancy
_atom_site_disorder_assembly
_atom_site_disorder_group
Dy1 Dy 0.25298(2) 0.64799(2) 0.51681(2) 0.01841(10) Uani 1 1 d . . . . .
O7 O 0.1054(3) 0.61943(13) 0.62273(17) 0.0304(6) Uani 1 1 d . . . . .
O8 O 0.2358(3) 0.69396(12) 0.65386(17) 0.0301(6) Uani 1 1 d . . . . .
O9 O 0.1242(4) 0.65299(14) 0.74693(19) 0.0421(8) Uani 1 1 d . . . . .
O1 O 0.7571(3) 0.53271(14) 0.7417(2) 0.0382(7) Uani 1 1 d . . . . .
O2 O 0.3060(3) 0.34529(12) 0.5244(2) 0.0346(7) Uani 1 1 d . . . . .
O4 O 0.0748(2) 0.62037(12) 0.42863(16) 0.0232(5) Uani 1 1 d . . . . .
O3 O 0.1375(3) 0.73454(12) 0.48411(16) 0.0263(6) Uani 1 1 d . . . . .
O5 O 0.3467(3) 0.64460(11) 0.39702(17) 0.0247(6) Uani 1 1 d . . . . .
O6 O 0.4076(2) 0.72345(12) 0.52247(15) 0.0242(5) Uani 1 1 d . . . . .
N3 N 0.1536(3) 0.65582(14) 0.6764(2) 0.0233(7) Uani 1 1 d . . . . .
N1 N 0.4388(3) 0.60398(14) 0.60726(19) 0.0229(6) Uani 1 1 d . . . . .
N2 N 0.2693(3) 0.53303(15) 0.52093(18) 0.0215(6) Uani 1 1 d . . . . .
C1 C 0.5204(4) 0.64082(18) 0.6506(3) 0.0268(8) Uani 1 1 d . . . . .
H1 H 0.5029 0.6824 0.6491 0.032 Uiso 1 1 calc R U . . .
C2 C 0.6291(4) 0.62109(19) 0.6974(2) 0.0277(8) Uani 1 1 d . . . . .
H2 H 0.6837 0.6485 0.7259 0.033 Uiso 1 1 calc R U . . .
C3 C 0.6542(3) 0.55909(18) 0.7003(2) 0.0255(8) Uani 1 1 d . . . . .
C4 C 0.5693(4) 0.51992(17) 0.6563(2) 0.0259(8) Uani 1 1 d . . . . .
H4 H 0.5842 0.4782 0.6575 0.031 Uiso 1 1 calc R U . . .
C5 C 0.4628(3) 0.54345(16) 0.6109(2) 0.0186(7) Uani 1 1 d . . . . .
C6 C 0.3688(3) 0.50383(16) 0.5637(2) 0.0190(7) Uani 1 1 d . . . . .
C7 C 0.3801(3) 0.44102(17) 0.5645(2) 0.0232(8) Uani 1 1 d . . . . .
H7 H 0.4496 0.4225 0.5940 0.028 Uiso 1 1 calc R U . . .
C8 C 0.2872(4) 0.40585(17) 0.5212(2) 0.0244(8) Uani 1 1 d . . . . .
C9 C 0.1827(4) 0.43472(17) 0.4784(2) 0.0255(8) Uani 1 1 d . . . . .
H9 H 0.1180 0.4126 0.4492 0.031 Uiso 1 1 calc R U . . .
C10 C 0.1795(4) 0.49764(17) 0.4813(2) 0.0242(8) Uani 1 1 d . . . . .
H10 H 0.1093 0.5170 0.4534 0.029 Uiso 1 1 calc R U . . .
C11 C 0.8503(4) 0.5716(2) 0.7843(3) 0.0435(11) Uani 1 1 d . . . . .
H11A H 0.8863 0.5994 0.7470 0.065 Uiso 1 1 calc R U . . .
H11B H 0.9195 0.5474 0.8098 0.065 Uiso 1 1 calc R U . . .
H11C H 0.8077 0.5941 0.8248 0.065 Uiso 1 1 calc R U . . .
C12 C 0.2180(4) 0.30631(19) 0.4780(3) 0.0361(10) Uani 1 1 d . . . . .
H12A H 0.2166 0.3177 0.4219 0.054 Uiso 1 1 calc R U . . .
H12B H 0.1316 0.3102 0.4967 0.054 Uiso 1 1 calc R U . . .
H12C H 0.2468 0.2649 0.4841 0.054 Uiso 1 1 calc R U . . .
C13 C 0.0088(4) 0.64917(15) 0.3725(2) 0.0200(8) Uani 1 1 d . . . . .
C14 C -0.0831(4) 0.61279(17) 0.3184(2) 0.0245(8) Uani 1 1 d . . . . .
C15 C -0.0655(4) 0.55001(18) 0.3105(2) 0.0293(8) Uani 1 1 d . . . . .
H15 H 0.0073 0.5314 0.3365 0.035 Uiso 1 1 calc R U . . .
C16 C -0.1548(5) 0.51542(19) 0.2647(3) 0.0383(10) Uani 1 1 d . . . . .
H16 H -0.1419 0.4737 0.2599 0.046 Uiso 1 1 calc R U . . .
C17 C -0.2632(5) 0.5424(2) 0.2260(3) 0.0470(12) Uani 1 1 d . . . . .
H17 H -0.3237 0.5188 0.1956 0.056 Uiso 1 1 calc R U . . .
C18 C -0.2823(5) 0.6045(2) 0.2321(3) 0.0469(12) Uani 1 1 d . . . . .
H18 H -0.3546 0.6229 0.2051 0.056 Uiso 1 1 calc R U . . .
C19 C -0.1933(4) 0.6390(2) 0.2786(3) 0.0348(10) Uani 1 1 d . . . . .
H19 H -0.2072 0.6806 0.2834 0.042 Uiso 1 1 calc R U . . .
C20 C 0.0152(4) 0.71236(17) 0.3622(2) 0.0257(8) Uani 1 1 d . . . . .
H20 H -0.0200 0.7289 0.3138 0.031 Uiso 1 1 calc R U . . .
C21 C 0.0714(4) 0.75164(17) 0.4204(2) 0.0227(7) Uani 1 1 d . . . . .
C22 C 0.0501(4) 0.81884(17) 0.4123(2) 0.0240(8) Uani 1 1 d . . . . .
C23 C 0.1359(4) 0.85807(17) 0.4545(3) 0.0304(9) Uani 1 1 d . . . . .
H23 H 0.2061 0.8422 0.4864 0.036 Uiso 1 1 calc R U . . .
C24 C 0.1185(4) 0.92088(19) 0.4498(3) 0.0400(10) Uani 1 1 d . . . . .
H24 H 0.1773 0.9468 0.4779 0.048 Uiso 1 1 calc R U . . .
C25 C 0.0141(5) 0.9445(2) 0.4034(3) 0.0457(12) Uani 1 1 d . . . . .
H25 H 0.0018 0.9864 0.4001 0.055 Uiso 1 1 calc R U . . .
C26 C -0.0725(5) 0.9057(2) 0.3616(3) 0.0465(12) Uani 1 1 d . . . . .
H26 H -0.1432 0.9217 0.3303 0.056 Uiso 1 1 calc R U . . .
C27 C -0.0554(5) 0.84326(18) 0.3657(3) 0.0333(9) Uani 1 1 d . . . . .
H27 H -0.1144 0.8176 0.3374 0.040 Uiso 1 1 calc R U . . .
C28 C 0.3899(4) 0.67431(17) 0.2653(2) 0.0231(8) Uani 1 1 d . . . . .
C29 C 0.4553(4) 0.71130(18) 0.2118(2) 0.0296(8) Uani 1 1 d . . . . .
H29 H 0.4971 0.7465 0.2310 0.035 Uiso 1 1 calc R U . . .
C30 C 0.4582(4) 0.6959(2) 0.1313(3) 0.0349(9) Uani 1 1 d . . . . .
H30 H 0.5009 0.7211 0.0964 0.042 Uiso 1 1 calc R U . . .
C31 C 0.3979(5) 0.6432(2) 0.1022(3) 0.0352(10) Uani 1 1 d . . . . .
H31 H 0.3997 0.6328 0.0478 0.042 Uiso 1 1 calc R U . . .
C32 C 0.3347(4) 0.6058(2) 0.1549(3) 0.0347(9) Uani 1 1 d . . . . .
H32 H 0.2958 0.5698 0.1361 0.042 Uiso 1 1 calc R U . . .
C33 C 0.3294(4) 0.62206(18) 0.2355(2) 0.0265(8) Uani 1 1 d . . . . .
H33 H 0.2845 0.5974 0.2700 0.032 Uiso 1 1 calc R U . . .
C34 C 0.3871(4) 0.68779(16) 0.3533(2) 0.0224(7) Uani 1 1 d . . . . .
C35 C 0.4291(4) 0.74450(17) 0.3843(2) 0.0256(8) Uani 1 1 d . . . . .
H35 H 0.4499 0.7745 0.3477 0.031 Uiso 1 1 calc R U . . .
C36 C 0.4417(3) 0.75857(16) 0.4670(2) 0.0221(7) Uani 1 1 d . . . . .
C37 C 0.4934(4) 0.81988(17) 0.4929(2) 0.0241(8) Uani 1 1 d . . . . .
C38 C 0.5674(4) 0.85614(17) 0.4439(3) 0.0307(9) Uani 1 1 d . . . . .
H38 H 0.5925 0.8412 0.3948 0.037 Uiso 1 1 calc R U . . .
C39 C 0.6033(5) 0.9143(2) 0.4684(3) 0.0390(10) Uani 1 1 d . . . . .
H39 H 0.6518 0.9384 0.4352 0.047 Uiso 1 1 calc R U . . .
C40 C 0.5681(5) 0.9368(2) 0.5414(3) 0.0398(10) Uani 1 1 d . . . . .
H40 H 0.5917 0.9761 0.5570 0.048 Uiso 1 1 calc R U . . .
C41 C 0.4975(5) 0.9008(2) 0.5912(3) 0.0405(10) Uani 1 1 d . . . . .
H41 H 0.4743 0.9159 0.6408 0.049 Uiso 1 1 calc R U . . .
C42 C 0.4613(4) 0.8424(2) 0.5677(3) 0.0337(9) Uani 1 1 d . . . . .
H42 H 0.4153 0.8180 0.6020 0.040 Uiso 1 1 calc R U . . .

loop_
_atom_site_aniso_label
_atom_site_aniso_U_11
_atom_site_aniso_U_22
_atom_site_aniso_U_33
_atom_site_aniso_U_23
_atom_site_aniso_U_13
_atom_site_aniso_U_12
Dy1 0.01995(14) 0.01589(14) 0.01971(14) 0.00144(7) 0.00376(8) 0.00075(7)
O7 0.0298(15) 0.0359(16) 0.0265(14) -0.0022(12) 0.0097(11) -0.0093(12)
O8 0.0367(15) 0.0244(14) 0.0303(14) -0.0024(11) 0.0098(11) -0.0046(12)
O9 0.062(2) 0.0422(19) 0.0238(16) -0.0009(12) 0.0151(15) 0.0010(15)
O1 0.0268(15) 0.0377(17) 0.0481(18) 0.0048(14) -0.0126(13) 0.0007(13)
O2 0.0336(17) 0.0157(14) 0.054(2) -0.0017(12) -0.0042(14) -0.0009(11)
O4 0.0218(13) 0.0212(13) 0.0262(14) 0.0027(10) -0.0022(10) 0.0022(10)
O3 0.0304(14) 0.0221(13) 0.0261(13) -0.0006(11) -0.0011(11) 0.0042(11)
O5 0.0337(15) 0.0176(13) 0.0229(14) 0.0020(10) 0.0010(11) -0.0021(10)
O6 0.0245(13) 0.0262(13) 0.0220(13) 0.0033(10) 0.0026(10) -0.0053(11)
N3 0.0215(16) 0.0248(16) 0.0244(17) 0.0016(13) 0.0078(13) 0.0082(13)
N1 0.0204(15) 0.0195(15) 0.0283(16) 0.0013(13) -0.0015(12) 0.0021(12)
N2 0.0194(15) 0.0188(16) 0.0262(16) 0.0032(12) 0.0019(12) 0.0002(12)
C1 0.025(2) 0.0232(19) 0.032(2) -0.0030(15) -0.0043(16) -0.0013(15)
C2 0.0239(19) 0.029(2) 0.030(2) 0.0008(16) -0.0002(15) -0.0064(16)
C3 0.0173(17) 0.032(2) 0.0267(19) 0.0052(16) -0.0004(14) -0.0007(15)
C4 0.0236(19) 0.0212(19) 0.033(2) 0.0032(15) 0.0007(15) 0.0008(15)
C5 0.0153(16) 0.0202(17) 0.0211(17) 0.0014(13) 0.0053(13) -0.0003(13)
C6 0.0179(17) 0.0177(17) 0.0221(17) 0.0025(14) 0.0060(13) 0.0010(14)
C7 0.0175(17) 0.0218(18) 0.0303(19) 0.0040(15) 0.0012(14) 0.0012(14)
C8 0.0234(18) 0.0171(18) 0.034(2) 0.0010(15) 0.0096(15) -0.0013(15)
C9 0.0232(19) 0.0222(19) 0.031(2) -0.0019(15) 0.0033(15) -0.0014(15)
C10 0.0236(19) 0.0188(18) 0.0299(19) 0.0038(15) -0.0013(14) -0.0016(15)
C11 0.028(2) 0.049(3) 0.051(3) 0.002(2) -0.014(2) -0.005(2)
C12 0.039(2) 0.018(2) 0.051(3) -0.0038(17) 0.0032(19) -0.0056(18)
C13 0.0139(17) 0.024(2) 0.0225(19) 0.0003(13) 0.0022(14) 0.0030(13)
C14 0.030(2) 0.0217(18) 0.0215(18) -0.0004(14) 0.0005(15) 0.0001(15)
C15 0.039(2) 0.0227(19) 0.0256(19) 0.0034(15) -0.0010(16) 0.0002(17)
C16 0.052(3) 0.020(2) 0.042(2) 0.0006(18) -0.006(2) -0.0057(19)
C17 0.042(3) 0.035(3) 0.061(3) -0.007(2) -0.017(2) -0.009(2)
C18 0.038(2) 0.038(3) 0.062(3) -0.006(2) -0.019(2) 0.008(2)
C19 0.033(2) 0.027(2) 0.043(3) -0.0048(18) -0.0072(19) 0.0071(17)
C20 0.032(2) 0.0204(18) 0.0233(18) 0.0034(15) -0.0037(15) 0.0023(15)
C21 0.0259(19) 0.0188(18) 0.0239(18) 0.0032(14) 0.0048(14) 0.0002(15)
C22 0.0255(19) 0.0196(18) 0.0275(19) 0.0038(15) 0.0069(14) 0.0025(15)
C23 0.024(2) 0.021(2) 0.046(3) 0.0016(17) 0.0048(18) 0.0000(15)
C24 0.038(2) 0.024(2) 0.059(3) -0.003(2) 0.004(2) -0.0092(18)
C25 0.053(3) 0.019(2) 0.065(3) 0.006(2) 0.004(2) 0.006(2)
C26 0.056(3) 0.026(2) 0.055(3) 0.006(2) -0.013(2) 0.012(2)
C27 0.041(2) 0.021(2) 0.036(2) 0.0029(17) -0.0026(19) 0.0031(17)
C28 0.0249(19) 0.0203(18) 0.0243(19) 0.0014(15) 0.0028(14) 0.0043(15)
C29 0.041(2) 0.0218(19) 0.027(2) 0.0015(16) 0.0071(16) -0.0034(17)
C30 0.045(2) 0.033(2) 0.027(2) 0.0082(17) 0.0065(17) 0.0013(19)
C31 0.038(2) 0.045(3) 0.022(2) -0.0034(17) -0.0006(18) 0.0001(19)
C32 0.033(2) 0.039(2) 0.031(2) -0.0050(18) -0.0052(16) -0.0060(18)
C33 0.0226(19) 0.026(2) 0.031(2) 0.0018(16) 0.0004(15) -0.0037(15)
C34 0.0235(18) 0.0184(17) 0.0254(19) 0.0037(14) 0.0012(14) 0.0032(14)
C35 0.033(2) 0.0195(18) 0.0244(18) 0.0017(15) 0.0050(15) -0.0019(16)
C36 0.0178(17) 0.0219(18) 0.0265(19) 0.0019(15) 0.0017(13) 0.0028(14)
C37 0.0227(18) 0.0233(19) 0.0260(18) 0.0007(15) -0.0005(14) 0.0006(15)
C38 0.036(2) 0.025(2) 0.032(2) 0.0008(16) 0.0031(18) -0.0054(16)
C39 0.045(3) 0.030(2) 0.040(2) 0.0087(19) -0.0070(19) -0.0134(19)
C40 0.047(3) 0.025(2) 0.046(3) -0.0048(19) -0.012(2) -0.0018(19)
C41 0.045(3) 0.037(2) 0.039(2) -0.017(2) 0.0020(19) -0.003(2)
C42 0.035(2) 0.035(2) 0.031(2) -0.0066(18) 0.0020(18) -0.0054(18)

loop_
_atom_type_symbol
_atom_type_description
_atom_type_scat_dispersion_real
_atom_type_scat_dispersion_imag
_atom_type_scat_source
C C 0.0181 0.0091 'International Tables Vol C Tables 4.2.6.8 and 6.1.1.4'
H H 0.0000 0.0000 'International Tables Vol C Tables 4.2.6.8 and 6.1.1.4'
N N 0.0311 0.0180 'International Tables Vol C Tables 4.2.6.8 and 6.1.1.4'
O O 0.0492 0.0322 'International Tables Vol C Tables 4.2.6.8 and 6.1.1.4'
Dy Dy -9.8046 9.8477 'International Tables Vol C Tables 4.2.6.8 and 6.1.1.4'

loop_
_geom_angle_atom_site_label_1
_geom_angle_atom_site_label_2
_geom_angle_atom_site_label_3
_geom_angle
_geom_angle_site_symmetry_1
_geom_angle_site_symmetry_3
_geom_angle_publ_flag
O7 Dy1 O8 51.32(9) . . ?
O7 Dy1 N3 25.82(9) . . ?
O7 Dy1 N1 87.32(10) . . ?
O7 Dy1 N2 76.69(9) . . ?
O8 Dy1 N3 25.67(9) . . ?
O8 Dy1 N1 73.31(10) . . ?
O8 Dy1 N2 112.76(9) . . ?
O4 Dy1 O7 83.66(9) . . ?
O4 Dy1 O8 124.92(9) . . ?
O4 Dy1 N3 106.17(9) . . ?
O4 Dy1 N1 142.51(10) . . ?
O4 Dy1 N2 78.77(9) . . ?
O3 Dy1 O7 92.81(10) . . ?
O3 Dy1 O8 79.20(9) . . ?
O3 Dy1 O4 72.46(9) . . ?
O3 Dy1 O6 75.64(9) . . ?
O3 Dy1 N3 87.68(9) . . ?
O3 Dy1 N1 144.48(10) . . ?
O3 Dy1 N2 150.32(10) . . ?
O5 Dy1 O7 158.34(9) . . ?
O5 Dy1 O8 150.34(9) . . ?
O5 Dy1 O4 78.58(10) . . ?
O5 Dy1 O3 93.56(9) . . ?
O5 Dy1 O6 74.20(9) . . ?
O5 Dy1 N3 175.24(10) . . ?
O5 Dy1 N1 99.26(10) . . ?
O5 Dy1 N2 87.69(9) . . ?
O6 Dy1 O7 127.46(9) . . ?
O6 Dy1 O8 76.14(9) . . ?
O6 Dy1 O4 136.17(9) . . ?
O6 Dy1 N3 101.71(9) . . ?
O6 Dy1 N1 76.28(10) . . ?
O6 Dy1 N2 132.63(9) . . ?
N1 Dy1 N3 77.20(9) . . ?
N2 Dy1 N3 93.50(9) . . ?
N2 Dy1 N1 63.75(10) . . ?
N3 O7 Dy1 96.3(2) . . ?
N3 O8 Dy1 95.1(2) . . ?
C3 O1 C11 117.8(3) . . ?
C8 O2 C12 119.2(3) . . ?
C13 O4 Dy1 132.6(2) . . ?
C21 O3 Dy1 132.9(2) . . ?
C34 O5 Dy1 130.1(2) . . ?
C36 O6 Dy1 129.4(2) . . ?
O7 N3 Dy1 57.90(17) . . ?
O8 N3 Dy1 59.26(18) . . ?
O8 N3 O7 116.6(3) . . ?
O9 N3 Dy1 171.1(3) . . ?
O9 N3 O7 121.7(3) . . ?
O9 N3 O8 121.7(3) . . ?
C1 N1 Dy1 120.2(2) . . ?
C1 N1 C5 117.8(3) . . ?
C5 N1 Dy1 121.9(2) . . ?
C6 N2 Dy1 122.0(2) . . ?
C10 N2 Dy1 121.5(2) . . ?
C10 N2 C6 116.5(3) . . ?
N1 C1 H1 117.9 . . ?
N1 C1 C2 124.2(4) . . ?
C2 C1 H1 117.9 . . ?
C1 C2 H2 121.0 . . ?
C1 C2 C3 117.9(4) . . ?
C3 C2 H2 121.0 . . ?
O1 C3 C2 125.2(4) . . ?
O1 C3 C4 116.0(4) . . ?
C2 C3 C4 118.7(3) . . ?
C3 C4 H4 120.2 . . ?
C5 C4 C3 119.7(3) . . ?
C5 C4 H4 120.2 . . ?
N1 C5 C4 121.7(3) . . ?
N1 C5 C6 116.4(3) . . ?
C4 C5 C6 121.9(3) . . ?
N2 C6 C5 115.8(3) . . ?
N2 C6 C7 122.2(3) . . ?
C7 C6 C5 122.0(3) . . ?
C6 C7 H7 120.1 . . ?
C6 C7 C8 119.8(3) . . ?
C8 C7 H7 120.1 . . ?
O2 C8 C7 116.0(4) . . ?
O2 C8 C9 125.0(4) . . ?
C7 C8 C9 119.0(4) . . ?
C8 C9 H9 121.4 . . ?
C10 C9 C8 117.1(4) . . ?
C10 C9 H9 121.4 . . ?
N2 C10 C9 125.4(4) . . ?
N2 C10 H10 117.3 . . ?
C9 C10 H10 117.3 . . ?
O1 C11 H11A 109.5 . . ?
O1 C11 H11B 109.5 . . ?
O1 C11 H11C 109.5 . . ?
H11A C11 H11B 109.5 . . ?
H11A C11 H11C 109.5 . . ?
H11B C11 H11C 109.5 . . ?
O2 C12 H12A 109.5 . . ?
O2 C12 H12B 109.5 . . ?
O2 C12 H12C 109.5 . . ?
H12A C12 H12B 109.5 . . ?
H12A C12 H12C 109.5 . . ?
H12B C12 H12C 109.5 . . ?
O4 C13 C14 117.0(3) . . ?
O4 C13 C20 123.5(3) . . ?
C20 C13 C14 119.5(3) . . ?
C15 C14 C13 120.4(3) . . ?
C19 C14 C13 121.5(4) . . ?
C19 C14 C15 117.9(4) . . ?
C14 C15 H15 119.6 . . ?
C16 C15 C14 120.8(4) . . ?
C16 C15 H15 119.6 . . ?
C15 C16 H16 119.9 . . ?
C17 C16 C15 120.2(4) . . ?
C17 C16 H16 119.9 . . ?
C16 C17 H17 119.9 . . ?
C16 C17 C18 120.3(4) . . ?
C18 C17 H17 119.9 . . ?
C17 C18 H18 120.3 . . ?
C19 C18 C17 119.4(4) . . ?
C19 C18 H18 120.3 . . ?
C14 C19 H19 119.3 . . ?
C18 C19 C14 121.4(4) . . ?
C18 C19 H19 119.3 . . ?
C13 C20 H20 118.2 . . ?
C21 C20 C13 123.5(3) . . ?
C21 C20 H20 118.2 . . ?
O3 C21 C20 124.4(3) . . ?
O3 C21 C22 115.6(3) . . ?
C20 C21 C22 120.0(3) . . ?
C23 C22 C21 119.0(3) . . ?
C23 C22 C27 118.8(4) . . ?
C27 C22 C21 122.2(4) . . ?
C22 C23 H23 119.5 . . ?
C22 C23 C24 120.9(4) . . ?
C24 C23 H23 119.5 . . ?
C23 C24 H24 120.1 . . ?
C25 C24 C23 119.8(4) . . ?
C25 C24 H24 120.1 . . ?
C24 C25 H25 120.2 . . ?
C24 C25 C26 119.7(4) . . ?
C26 C25 H25 120.2 . . ?
C25 C26 H26 119.6 . . ?
C25 C26 C27 120.8(4) . . ?
C27 C26 H26 119.6 . . ?
C22 C27 H27 120.0 . . ?
C26 C27 C22 120.0(4) . . ?
C26 C27 H27 120.0 . . ?
C29 C28 C34 122.9(4) . . ?
C33 C28 C29 118.5(4) . . ?
C33 C28 C34 118.5(3) . . ?
C28 C29 H29 119.7 . . ?
C30 C29 C28 120.7(4) . . ?
C30 C29 H29 119.7 . . ?
C29 C30 H30 119.9 . . ?
C29 C30 C31 120.3(4) . . ?
C31 C30 H30 119.9 . . ?
C30 C31 H31 120.3 . . ?
C30 C31 C32 119.4(4) . . ?
C32 C31 H31 120.3 . . ?
C31 C32 H32 119.9 . . ?
C33 C32 C31 120.2(4) . . ?
C33 C32 H32 119.9 . . ?
C28 C33 C32 120.8(4) . . ?
C28 C33 H33 119.6 . . ?
C32 C33 H33 119.6 . . ?
O5 C34 C28 115.7(3) . . ?
O5 C34 C35 123.7(3) . . ?
C35 C34 C28 120.6(3) . . ?
C34 C35 H35 118.0 . . ?
C36 C35 C34 124.0(3) . . ?
C36 C35 H35 118.0 . . ?
O6 C36 C35 124.2(3) . . ?
O6 C36 C37 116.7(3) . . ?
C35 C36 C37 119.0(3) . . ?
C38 C37 C36 122.8(4) . . ?
C38 C37 C42 118.9(4) . . ?
C42 C37 C36 118.3(4) . . ?
C37 C38 H38 119.9 . . ?
C39 C38 C37 120.1(4) . . ?
C39 C38 H38 119.9 . . ?
C38 C39 H39 119.7 . . ?
C40 C39 C38 120.6(4) . . ?
C40 C39 H39 119.7 . . ?
C39 C40 H40 120.1 . . ?
C39 C40 C41 119.8(4) . . ?
C41 C40 H40 120.1 . . ?
C40 C41 H41 119.9 . . ?
C40 C41 C42 120.2(4) . . ?
C42 C41 H41 119.9 . . ?
C37 C42 H42 119.8 . . ?
C41 C42 C37 120.3(4) . . ?
C41 C42 H42 119.8 . . ?

loop_
_geom_bond_atom_site_label_1
_geom_bond_atom_site_label_2
_geom_bond_distance
_geom_bond_site_symmetry_2
_geom_bond_publ_flag
Dy1 O7 2.470(3) . ?
Dy1 O8 2.501(3) . ?
Dy1 O4 2.339(3) . ?
Dy1 O3 2.284(3) . ?
Dy1 O5 2.261(3) . ?
Dy1 O6 2.289(3) . ?
Dy1 N3 2.898(3) . ?
Dy1 N1 2.532(3) . ?
Dy1 N2 2.532(3) . ?
O7 N3 1.270(4) . ?
O8 N3 1.261(4) . ?
O9 N3 1.227(5) . ?
O1 C3 1.349(5) . ?
O1 C11 1.431(5) . ?
O2 C8 1.345(5) . ?
O2 C12 1.429(5) . ?
O4 C13 1.279(5) . ?
O3 C21 1.272(5) . ?
O5 C34 1.278(4) . ?
O6 C36 1.266(4) . ?
N1 C1 1.337(5) . ?
N1 C5 1.353(5) . ?
N2 C6 1.362(5) . ?
N2 C10 1.342(5) . ?
C1 H1 0.9300 . ?
C1 C2 1.382(6) . ?
C2 H2 0.9300 . ?
C2 C3 1.386(6) . ?
C3 C4 1.394(5) . ?
C4 H4 0.9300 . ?
C4 C5 1.383(5) . ?
C5 C6 1.480(5) . ?
C6 C7 1.385(5) . ?
C7 H7 0.9300 . ?
C7 C8 1.387(5) . ?
C8 C9 1.395(6) . ?
C9 H9 0.9300 . ?
C9 C10 1.384(5) . ?
C10 H10 0.9300 . ?
C11 H11A 0.9600 . ?
C11 H11B 0.9600 . ?
C11 H11C 0.9600 . ?
C12 H12A 0.9600 . ?
C12 H12B 0.9600 . ?
C12 H12C 0.9600 . ?
C13 C14 1.488(5) . ?
C13 C20 1.401(5) . ?
C14 C15 1.398(5) . ?
C14 C19 1.393(6) . ?
C15 H15 0.9300 . ?
C15 C16 1.376(6) . ?
C16 H16 0.9300 . ?
C16 C17 1.378(7) . ?
C17 H17 0.9300 . ?
C17 C18 1.382(7) . ?
C18 H18 0.9300 . ?
C18 C19 1.379(6) . ?
C19 H19 0.9300 . ?
C20 H20 0.9300 . ?
C20 C21 1.389(5) . ?
C21 C22 1.497(5) . ?
C22 C23 1.385(6) . ?
C22 C27 1.392(6) . ?
C23 H23 0.9300 . ?
C23 C24 1.393(6) . ?
C24 H24 0.9300 . ?
C24 C25 1.376(7) . ?
C25 H25 0.9300 . ?
C25 C26 1.382(7) . ?
C26 H26 0.9300 . ?
C26 C27 1.384(6) . ?
C27 H27 0.9300 . ?
C28 C29 1.403(5) . ?
C28 C33 1.379(6) . ?
C28 C34 1.490(5) . ?
C29 H29 0.9300 . ?
C29 C30 1.377(6) . ?
C30 H30 0.9300 . ?
C30 C31 1.385(6) . ?
C31 H31 0.9300 . ?
C31 C32 1.388(6) . ?
C32 H32 0.9300 . ?
C32 C33 1.385(6) . ?
C33 H33 0.9300 . ?
C34 C35 1.404(5) . ?
C35 H35 0.9300 . ?
C35 C36 1.401(5) . ?
C36 C37 1.499(5) . ?
C37 C38 1.394(6) . ?
C37 C42 1.393(6) . ?
C38 H38 0.9300 . ?
C38 C39 1.382(6) . ?
C39 H39 0.9300 . ?
C39 C40 1.375(7) . ?
C40 H40 0.9300 . ?
C40 C41 1.381(7) . ?
C41 H41 0.9300 . ?
C41 C42 1.385(6) . ?
C42 H42 0.9300 . ?

loop_
_geom_torsion_atom_site_label_1
_geom_torsion_atom_site_label_2
_geom_torsion_atom_site_label_3
_geom_torsion_atom_site_label_4
_geom_torsion
_geom_torsion_site_symmetry_1
_geom_torsion_site_symmetry_2
_geom_torsion_site_symmetry_3
_geom_torsion_site_symmetry_4
_geom_torsion_publ_flag
Dy1 O7 N3 O8 8.7(3) . . . . ?
Dy1 O7 N3 O9 -169.5(3) . . . . ?
Dy1 O8 N3 O7 -8.6(3) . . . . ?
Dy1 O8 N3 O9 169.6(3) . . . . ?
Dy1 O4 C13 C14 168.8(2) . . . . ?
Dy1 O4 C13 C20 -13.9(6) . . . . ?
Dy1 O3 C21 C20 23.7(6) . . . . ?
Dy1 O3 C21 C22 -159.3(2) . . . . ?
Dy1 O5 C34 C28 -154.6(2) . . . . ?
Dy1 O5 C34 C35 26.6(5) . . . . ?
Dy1 O6 C36 C35 -25.8(5) . . . . ?
Dy1 O6 C36 C37 151.6(2) . . . . ?
Dy1 N1 C1 C2 -175.7(3) . . . . ?
Dy1 N1 C5 C4 175.8(3) . . . . ?
Dy1 N1 C5 C6 -4.3(4) . . . . ?
Dy1 N2 C6 C5 3.0(4) . . . . ?
Dy1 N2 C6 C7 -178.3(3) . . . . ?
Dy1 N2 C10 C9 178.1(3) . . . . ?
O1 C3 C4 C5 -178.7(3) . . . . ?
O2 C8 C9 C10 -179.5(4) . . . . ?
O4 C13 C14 C15 -21.6(5) . . . . ?
O4 C13 C14 C19 154.0(4) . . . . ?
O4 C13 C20 C21 -13.8(6) . . . . ?
O3 C21 C22 C23 22.7(5) . . . . ?
O3 C21 C22 C27 -155.4(4) . . . . ?
O5 C34 C35 C36 5.3(6) . . . . ?
O6 C36 C37 C38 161.5(4) . . . . ?
O6 C36 C37 C42 -21.1(5) . . . . ?
N1 C1 C2 C3 -0.8(6) . . . . ?
N1 C5 C6 N2 0.9(4) . . . . ?
N1 C5 C6 C7 -177.8(3) . . . . ?
N2 C6 C7 C8 -0.5(5) . . . . ?
C1 N1 C5 C4 -1.3(5) . . . . ?
C1 N1 C5 C6 178.6(3) . . . . ?
C1 C2 C3 O1 178.6(4) . . . . ?
C1 C2 C3 C4 0.1(6) . . . . ?
C2 C3 C4 C5 0.1(6) . . . . ?
C3 C4 C5 N1 0.6(5) . . . . ?
C3 C4 C5 C6 -179.3(3) . . . . ?
C4 C5 C6 N2 -179.2(3) . . . . ?
C4 C5 C6 C7 2.0(5) . . . . ?
C5 N1 C1 C2 1.4(6) . . . . ?
C5 C6 C7 C8 178.1(3) . . . . ?
C6 N2 C10 C9 -2.3(5) . . . . ?
C6 C7 C8 O2 179.3(3) . . . . ?
C6 C7 C8 C9 -1.0(5) . . . . ?
C7 C8 C9 C10 0.8(5) . . . . ?
C8 C9 C10 N2 0.8(6) . . . . ?
C10 N2 C6 C5 -176.6(3) . . . . ?
C10 N2 C6 C7 2.1(5) . . . . ?
C11 O1 C3 C2 -1.7(6) . . . . ?
C11 O1 C3 C4 176.9(4) . . . . ?
C12 O2 C8 C7 -176.9(4) . . . . ?
C12 O2 C8 C9 3.4(6) . . . . ?
C13 C14 C15 C16 175.8(4) . . . . ?
C13 C14 C19 C18 -176.3(4) . . . . ?
C13 C20 C21 O3 9.5(6) . . . . ?
C13 C20 C21 C22 -167.3(4) . . . . ?
C14 C13 C20 C21 163.4(4) . . . . ?
C14 C15 C16 C17 -0.1(7) . . . . ?
C15 C14 C19 C18 -0.6(7) . . . . ?
C15 C16 C17 C18 0.7(8) . . . . ?
C16 C17 C18 C19 -1.2(9) . . . . ?
C17 C18 C19 C14 1.2(8) . . . . ?
C19 C14 C15 C16 0.0(6) . . . . ?
C20 C13 C14 C15 161.0(4) . . . . ?
C20 C13 C14 C19 -23.4(6) . . . . ?
C20 C21 C22 C23 -160.2(4) . . . . ?
C20 C21 C22 C27 21.7(6) . . . . ?
C21 C22 C23 C24 -178.9(4) . . . . ?
C21 C22 C27 C26 178.6(4) . . . . ?
C22 C23 C24 C25 0.7(7) . . . . ?
C23 C22 C27 C26 0.5(7) . . . . ?
C23 C24 C25 C26 -0.2(8) . . . . ?
C24 C25 C26 C27 -0.1(8) . . . . ?
C25 C26 C27 C22 0.0(8) . . . . ?
C27 C22 C23 C24 -0.8(6) . . . . ?
C28 C29 C30 C31 -0.9(7) . . . . ?
C28 C34 C35 C36 -173.5(3) . . . . ?
C29 C28 C33 C32 1.0(6) . . . . ?
C29 C28 C34 O5 -166.8(4) . . . . ?
C29 C28 C34 C35 12.1(6) . . . . ?
C29 C30 C31 C32 -0.1(7) . . . . ?
C30 C31 C32 C33 1.5(7) . . . . ?
C31 C32 C33 C28 -2.0(6) . . . . ?
C33 C28 C29 C30 0.4(6) . . . . ?
C33 C28 C34 O5 10.9(5) . . . . ?
C33 C28 C34 C35 -170.2(4) . . . . ?
C34 C28 C29 C30 178.1(4) . . . . ?
C34 C28 C33 C32 -176.8(4) . . . . ?
C34 C35 C36 O6 -5.4(6) . . . . ?
C34 C35 C36 C37 177.3(3) . . . . ?
C35 C36 C37 C38 -20.9(5) . . . . ?
C35 C36 C37 C42 156.4(4) . . . . ?
C36 C37 C38 C39 174.8(4) . . . . ?
C36 C37 C42 C41 -174.6(4) . . . . ?
C37 C38 C39 C40 0.7(7) . . . . ?
C38 C37 C42 C41 2.8(6) . . . . ?
C38 C39 C40 C41 0.9(7) . . . . ?
C39 C40 C41 C42 -0.6(7) . . . . ?
C40 C41 C42 C37 -1.3(7) . . . . ?
C42 C37 C38 C39 -2.5(6) . . . . ?
